data_7717756
loop_
_publ_author_name
'HALDER, MITA'
'Castillo Cardenas, Diana'
'M. Chartouni, Angela M'
'Culver, Damien'

_publ_section_title
;
 Catalysis Activity and Chemoselectivity Control with the Trans Ligand in
 Ru-H Pincer Complexes
;
_journal_name_full 'Dalton Transactions'
_journal_paper_doi 10.1039/D4DT03491K
_journal_year 2025
_chemical_formula_moiety 'C37 H36 N2 O P2 Ru, C24 H20 B'
_chemical_formula_sum 'C61 H56 B N2 O P2 Ru'
_chemical_formula_weight 1006.89
_space_group_crystal_system monoclinic
_space_group_IT_number 14
_space_group_name_Hall '-P 2ybc'
_space_group_name_H-M_alt 'P 1 21/c 1'
_atom_sites_solution_hydrogens mixed
_audit_update_record
;
2024-10-22 deposited with the CCDC.	2025-01-06 downloaded from the CCDC.
;
_cell_angle_alpha 90
_cell_angle_beta 90.2580(10)
_cell_angle_gamma 90
_cell_formula_units_Z 4
_cell_length_a 13.1411(5)
_cell_length_b 12.9946(5)
_cell_length_c 29.4189(11)
_cell_measurement_reflns_used 9820
_cell_measurement_temperature 173.(2)
_cell_measurement_theta_max 25.7539
_cell_measurement_theta_min 2.2041
_cell_volume 5023.6(3)
_computing_cell_refinement 'SAINT V8.40B (Bruker AXS LLC, 2019)'
_computing_data_reduction 'SAINT V8.40B (Bruker AXS LLC, 2019)'
_computing_molecular_graphics 'shelXle (C.B. Huebschle, rev 1380)'
_computing_structure_refinement 'SHELXL-2019/1 (Sheldrick, 2019)'
_computing_structure_solution 'XT, VERSION 2018/2'
_diffrn_ambient_temperature 173.(2)
_diffrn_detector_area_resol_mean 7.3910
_diffrn_measured_fraction_theta_full 0.999
_diffrn_measured_fraction_theta_max 0.999
_diffrn_measurement_device 'Bruker D8 VENTURE diffractometer'
_diffrn_measurement_method '\w and \f scans, narrow frame width, shutterless'
_diffrn_radiation_monochromator 'multilayer mirror'
_diffrn_radiation_probe x-ray
_diffrn_radiation_type 'Mo K\a'
_diffrn_radiation_wavelength 0.71073
_diffrn_reflns_av_R_equivalents 0.1574
_diffrn_reflns_av_unetI/netI 0.0495
_diffrn_reflns_limit_h_max 16
_diffrn_reflns_limit_h_min -16
_diffrn_reflns_limit_k_max 15
_diffrn_reflns_limit_k_min -15
_diffrn_reflns_limit_l_max 36
_diffrn_reflns_limit_l_min -36
_diffrn_reflns_number 203380
_diffrn_reflns_theta_full 25.24
_diffrn_reflns_theta_max 25.88
_diffrn_reflns_theta_min 2.09
_diffrn_source_type 'microfocus sealed tube'
_exptl_absorpt_coefficient_mu 0.420
_exptl_absorpt_correction_T_max 0.74
_exptl_absorpt_correction_T_min 0.50
_exptl_absorpt_correction_type multi-scan
_exptl_absorpt_process_details
;
SADABS (Spek A. L., 2015) was used for an absorption correction and scalling
of observed data
;
_exptl_crystal_colour colourless
_exptl_crystal_density_diffrn 1.331
_exptl_crystal_density_method 'not measured'
_exptl_crystal_description block
_exptl_crystal_F_000 2092
_exptl_crystal_size_max 0.420
_exptl_crystal_size_mid 0.380
_exptl_crystal_size_min 0.120
_refine_diff_density_max 0.753
_refine_diff_density_min -0.585
_refine_ls_extinction_method none
_refine_ls_goodness_of_fit_ref 1.038
_refine_ls_hydrogen_treatment mixed
_refine_ls_matrix_type full
_refine_ls_number_parameters 617
_refine_ls_number_reflns 9723
_refine_ls_number_restraints 0
_refine_ls_restrained_S_all 1.038
_refine_ls_R_factor_all 0.0515
_refine_ls_R_factor_gt 0.0395
_refine_ls_shift/su_max 0.002
_refine_ls_shift/su_mean 0.000
_refine_ls_structure_factor_coef Fsqd
_refine_ls_weighting_details 'w=1/[\s^2^(Fo^2^)+(0.0341P)^2^+5.6597P] where P=(Fo^2^+2Fc^2^)/3'
_refine_ls_weighting_scheme calc
_refine_ls_wR_factor_gt 0.0896
_refine_ls_wR_factor_ref 0.0979
_reflns_Friedel_coverage 0.000
_reflns_number_gt 8142
_reflns_number_total 9723
_reflns_threshold_expression 'I > 2\s(I)'
_cod_data_source_file d4dt03491k2.cif
_cod_data_source_block Cul002Mo
_cod_depositor_comments
;
The following automatic conversions were performed:

data item '_exptl_absorpt_correction_type' value 'Multi-Scan' was
changed to 'multi-scan' in accordance with the
/home/data/users/saulius/crontab/automatic-downloads/rss-feeds/RSC/lib/dictionaries/cif_core.dic
dictionary named 'cif_core.dic' version 2.4.2 last updated on
2011-04-26.

Automatic conversion script
Id: cif_fix_values 8170 2020-07-09 18:12:32Z antanas 
;
_cod_database_code 7717756

loop_
_space_group_symop_operation_xyz
'x, y, z'
'-x, y+1/2, -z+1/2'
'-x, -y, -z'
'x, -y-1/2, z-1/2'

loop_
_atom_site_type_symbol
_atom_site_label
_atom_site_fract_x
_atom_site_fract_y
_atom_site_fract_z
_atom_site_U_iso_or_equiv
_atom_site_adp_type
_atom_site_calc_flag
_atom_site_refinement_flags_adp
_atom_site_refinement_flags_occupancy
_atom_site_refinement_flags_posn
_atom_site_occupancy
_atom_site_disorder_assembly
_atom_site_disorder_group
Ru Ru1 -0.32186(2) -0.55544(2) -0.91895(2) 0.01843(7) Uani d . . . 1 . .
H H1R -0.217(2) -0.592(3) -0.9420(10) 0.043(9) Uiso d . . . 1 . .
P P1 -0.35666(5) -0.72878(5) -0.90740(2) 0.02132(15) Uani d . . . 1 . .
P P3 -0.25537(5) -0.39054(5) -0.91735(2) 0.02104(15) Uani d . . . 1 . .
O O2 -0.40036(15) -0.54090(17) -1.01479(6) 0.0346(5) Uani d . . . 1 . .
N N1 -0.23605(17) -0.57184(17) -0.85543(7) 0.0238(5) Uani d . . . 1 . .
N N2 -0.50654(18) -0.46717(19) -0.86118(8) 0.0284(5) Uani d . . . 1 . .
C C1 -0.7480(2) -0.3279(2) -0.90921(9) 0.0307(6) Uani d . . . 1 . .
H H1 -0.696361 -0.313189 -0.930766 0.037000 Uiso calc U . R 1 . .
C C2 -1.1232(2) -0.0529(2) -0.87706(9) 0.0283(6) Uani d . . . 1 . .
H H2 -1.195135 -0.060221 -0.877571 0.034000 Uiso calc U . R 1 . .
C C3 -0.16677(19) -0.3454(2) -0.96042(9) 0.0234(6) Uani d . . . 1 . .
C C4 -0.6239(2) -0.4981(2) -0.79846(9) 0.0297(6) Uani d . . . 1 . .
C C5 -0.1365(2) -0.2429(2) -0.96108(10) 0.0362(7) Uani d . . . 1 . .
H H5 -0.164096 -0.196058 -0.939636 0.043000 Uiso calc U . R 1 . .
C C6 -0.0666(2) -0.2085(3) -0.99258(11) 0.0406(8) Uani d . . . 1 . .
H H6 -0.045225 -0.138614 -0.992248 0.049000 Uiso calc U . R 1 . .
C C7 -0.0278(2) -0.2755(2) -1.02453(10) 0.0361(7) Uani d . . . 1 . .
H H7 0.019225 -0.251710 -1.046593 0.043000 Uiso calc U . R 1 . .
C C8 -0.0578(2) -0.3773(2) -1.02423(10) 0.0365(7) Uani d . . . 1 . .
H H8 -0.030891 -0.423641 -1.046085 0.044000 Uiso calc U . R 1 . .
C C9 -0.1268(2) -0.4126(2) -0.99231(9) 0.0296(6) Uani d . . . 1 . .
H H9 -0.146721 -0.482879 -0.992278 0.036000 Uiso calc U . R 1 . .
C C10 -0.4881(2) -0.7683(2) -0.89807(9) 0.0259(6) Uani d . . . 1 . .
C C11 -0.5640(2) -0.7214(2) -0.92411(10) 0.0316(7) Uani d . . . 1 . .
H H11 -0.546301 -0.668638 -0.944981 0.038000 Uiso calc U . R 1 . .
C C12 -0.2441(2) -0.7981(2) -0.98209(9) 0.0264(6) Uani d . . . 1 . .
H H12 -0.219731 -0.729386 -0.983810 0.032000 Uiso calc U . R 1 . .
C C13 -0.2113(2) -0.8704(2) -1.01370(9) 0.0318(7) Uani d . . . 1 . .
H H13 -0.164508 -0.851050 -1.036682 0.038000 Uiso calc U . R 1 . .
C C14 -0.2466(2) -0.9697(2) -1.01169(11) 0.0359(7) Uani d . . . 1 . .
H H14 -0.224803 -1.018992 -1.033421 0.043000 Uiso calc U . R 1 . .
C C15 -0.3139(3) -0.9977(3) -0.97795(12) 0.0446(8) Uani d . . . 1 . .
H H15 -0.338148 -1.066451 -0.976442 0.053000 Uiso calc U . R 1 . .
C C16 -0.3461(2) -0.9262(2) -0.94642(11) 0.0382(8) Uani d . . . 1 . .
H H16 -0.392255 -0.946409 -0.923317 0.046000 Uiso calc U . R 1 . .
C C17 -0.85121(19) -0.2701(2) -0.84470(8) 0.0218(5) Uani d . . . 1 . .
C C18 -0.3637(3) -0.2264(3) -0.87548(11) 0.0402(8) Uani d . . . 1 . .
H H18 -0.318729 -0.232195 -0.850230 0.048000 Uiso calc U . R 1 . .
C C19 -0.4438(3) -0.1567(3) -0.87397(13) 0.0496(9) Uani d . . . 1 . .
H H19 -0.453560 -0.116018 -0.847516 0.059000 Uiso calc U . R 1 . .
C C20 -0.5086(2) -0.1460(3) -0.91007(13) 0.0435(8) Uani d . . . 1 . .
H H20 -0.563358 -0.098363 -0.908785 0.052000 Uiso calc U . R 1 . .
C C21 -0.4937(2) -0.2047(3) -0.94820(13) 0.0437(8) Uani d . . . 1 . .
H H21 -0.537645 -0.196648 -0.973702 0.052000 Uiso calc U . R 1 . .
C C22 -0.4156(2) -0.2751(2) -0.94976(11) 0.0368(7) Uani d . . . 1 . .
H H22 -0.407198 -0.316063 -0.976214 0.044000 Uiso calc U . R 1 . .
C C23 -0.1838(2) -0.3908(2) -0.86337(9) 0.0292(6) Uani d . . . 1 . .
H H23A -0.124570 -0.344048 -0.865557 0.035000 Uiso calc U . R 1 . .
H H23B -0.227911 -0.366381 -0.838389 0.035000 Uiso calc U . R 1 . .
C C24 -0.1481(2) -0.4995(2) -0.85368(10) 0.0289(6) Uani d . . . 1 . .
H H24A -0.096767 -0.520126 -0.876465 0.035000 Uiso calc U . R 1 . .
H H24B -0.115804 -0.502380 -0.823237 0.035000 Uiso calc U . R 1 . .
C C25 -0.2019(2) -0.6795(2) -0.84799(10) 0.0298(6) Uani d . . . 1 . .
H H25A -0.171768 -0.685974 -0.817217 0.036000 Uiso calc U . R 1 . .
H H25B -0.148848 -0.697238 -0.870451 0.036000 Uiso calc U . R 1 . .
C C26 -0.2909(2) -0.7536(2) -0.85275(9) 0.0305(6) Uani d . . . 1 . .
H H26A -0.338786 -0.743744 -0.827239 0.037000 Uiso calc U . R 1 . .
H H26B -0.265900 -0.825413 -0.851883 0.037000 Uiso calc U . R 1 . .
C C27 -0.37420(19) -0.5464(2) -0.97753(9) 0.0219(5) Uani d . . . 1 . .
C C28 -0.4451(2) -0.5031(2) -0.88372(9) 0.0228(6) Uani d . . . 1 . .
C C29 -0.5797(2) -0.4213(2) -0.83140(10) 0.0350(7) Uani d . . . 1 . .
H H29A -0.635431 -0.390992 -0.849782 0.042000 Uiso calc U . R 1 . .
H H29B -0.546751 -0.364950 -0.814128 0.042000 Uiso calc U . R 1 . .
C C30 -0.6683(3) -0.4622(3) -0.75893(12) 0.0470(9) Uani d . . . 1 . .
H H30 -0.667414 -0.390674 -0.752183 0.056000 Uiso calc U . R 1 . .
C C31 -0.7141(3) -0.5303(3) -0.72927(12) 0.0544(10) Uani d . . . 1 . .
H H31 -0.744375 -0.505196 -0.702191 0.065000 Uiso calc U . R 1 . .
C C32 -0.7161(2) -0.6328(3) -0.73846(11) 0.0450(9) Uani d . . . 1 . .
H H32 -0.749083 -0.678898 -0.718241 0.054000 Uiso calc U . R 1 . .
C C33 -0.6702(3) -0.6696(3) -0.77705(11) 0.0476(9) Uani d . . . 1 . .
H H33 -0.669579 -0.741374 -0.783160 0.057000 Uiso calc U . R 1 . .
C C34 -0.6250(2) -0.6017(3) -0.80697(10) 0.0395(8) Uani d . . . 1 . .
H H34 -0.594255 -0.627280 -0.833856 0.047000 Uiso calc U . R 1 . .
C C35 -0.3119(2) -0.8252(2) -0.94807(9) 0.0233(6) Uani d . . . 1 . .
C C36 -0.6653(2) -0.7510(3) -0.91985(12) 0.0424(8) Uani d . . . 1 . .
H H36 -0.716471 -0.718752 -0.937748 0.051000 Uiso calc U . R 1 . .
C C37 -0.6909(3) -0.8276(3) -0.88939(12) 0.0453(9) Uani d . . . 1 . .
H H37 -0.759935 -0.848097 -0.886544 0.054000 Uiso calc U . R 1 . .
C C38 -0.6174(3) -0.8747(3) -0.86314(12) 0.0438(8) Uani d . . . 1 . .
H H38 -0.635738 -0.927072 -0.842200 0.053000 Uiso calc U . R 1 . .
C C39 -0.5160(2) -0.8451(2) -0.86744(10) 0.0340(7) Uani d . . . 1 . .
H H39 -0.465378 -0.877495 -0.849301 0.041000 Uiso calc U . R 1 . .
C C40 -0.3488(2) -0.2875(2) -0.91342(9) 0.0242(6) Uani d . . . 1 . .
C C41 -0.7750(2) -0.2543(2) -0.87730(9) 0.0273(6) Uani d . . . 1 . .
H H41 -0.740347 -0.190101 -0.877522 0.033000 Uiso calc U . R 1 . .
C C42 -0.7959(2) -0.4226(2) -0.90971(10) 0.0362(7) Uani d . . . 1 . .
H H42 -0.776765 -0.473840 -0.931083 0.043000 Uiso calc U . R 1 . .
C C43 -0.8718(2) -0.4414(2) -0.87866(10) 0.0369(7) Uani d . . . 1 . .
H H43 -0.905977 -0.505872 -0.878736 0.044000 Uiso calc U . R 1 . .
C C44 -0.8987(2) -0.3661(2) -0.84711(9) 0.0295(6) Uani d . . . 1 . .
H H44 -0.951814 -0.380860 -0.826292 0.035000 Uiso calc U . R 1 . .
C C45 -0.79219(19) -0.1099(2) -0.79061(8) 0.0227(6) Uani d . . . 1 . .
C C46 -0.6955(2) -0.1501(3) -0.78230(10) 0.0341(7) Uani d . . . 1 . .
H H46 -0.681050 -0.218301 -0.791885 0.041000 Uiso calc U . R 1 . .
C C47 -0.6190(2) -0.0938(3) -0.76042(11) 0.0476(9) Uani d . . . 1 . .
H H47 -0.554138 -0.124222 -0.755364 0.057000 Uiso calc U . R 1 . .
C C48 -0.6369(3) 0.0046(3) -0.74626(11) 0.0455(9) Uani d . . . 1 . .
H H48 -0.584826 0.042866 -0.731451 0.055000 Uiso calc U . R 1 . .
C C49 -0.7311(3) 0.0478(2) -0.75367(10) 0.0363(7) Uani d . . . 1 . .
H H49 -0.744320 0.116143 -0.743932 0.044000 Uiso calc U . R 1 . .
C C50 -0.8068(2) -0.0086(2) -0.77537(9) 0.0280(6) Uani d . . . 1 . .
H H50 -0.871267 0.022772 -0.780117 0.034000 Uiso calc U . R 1 . .
C C51 -0.95911(19) -0.1037(2) -0.84424(8) 0.0192(5) Uani d . . . 1 . .
C C52 -1.0651(2) -0.1124(2) -0.84732(9) 0.0239(6) Uani d . . . 1 . .
H H52 -1.098657 -0.160850 -0.828400 0.029000 Uiso calc U . R 1 . .
C C53 -1.0769(2) 0.0166(2) -0.90577(9) 0.0309(6) Uani d . . . 1 . .
H H53 -1.116348 0.057307 -0.926091 0.037000 Uiso calc U . R 1 . .
C C54 -0.9721(2) 0.0260(2) -0.90440(9) 0.0296(6) Uani d . . . 1 . .
H H54 -0.938917 0.072801 -0.924238 0.035000 Uiso calc U . R 1 . .
C C55 -0.9151(2) -0.0327(2) -0.87423(9) 0.0242(6) Uani d . . . 1 . .
H H55 -0.843300 -0.024392 -0.873837 0.029000 Uiso calc U . R 1 . .
C C56 -0.94731(19) -0.2153(2) -0.76533(8) 0.0212(5) Uani d . . . 1 . .
C C57 -1.0157(2) -0.1501(2) -0.74259(9) 0.0263(6) Uani d . . . 1 . .
H H57 -1.031799 -0.085385 -0.755827 0.032000 Uiso calc U . R 1 . .
C C58 -1.0607(2) -0.1765(3) -0.70140(9) 0.0333(7) Uani d . . . 1 . .
H H58 -1.106393 -0.130162 -0.687107 0.040000 Uiso calc U . R 1 . .
C C59 -1.0388(2) -0.2704(2) -0.68132(9) 0.0338(7) Uani d . . . 1 . .
H H59 -1.070070 -0.289354 -0.653497 0.041000 Uiso calc U . R 1 . .
C C60 -0.9710(2) -0.3362(2) -0.70217(10) 0.0317(7) Uani d . . . 1 . .
H H60 -0.954833 -0.400513 -0.688617 0.038000 Uiso calc U . R 1 . .
C C61 -0.9265(2) -0.3078(2) -0.74318(9) 0.0253(6) Uani d . . . 1 . .
H H61 -0.879498 -0.353967 -0.756767 0.030000 Uiso calc U . R 1 . .
B B1 -0.8876(2) -0.1767(2) -0.81134(10) 0.0210(6) Uani d . . . 1 . .

loop_
_atom_site_aniso_label
_atom_site_aniso_U_11
_atom_site_aniso_U_22
_atom_site_aniso_U_33
_atom_site_aniso_U_12
_atom_site_aniso_U_13
_atom_site_aniso_U_23
Ru1 0.01818(11) 0.01989(12) 0.01724(11) -0.00157(8) 0.00125(8) 0.00165(8)
P1 0.0221(3) 0.0211(4) 0.0208(3) -0.0013(3) 0.0041(3) 0.0028(3)
P3 0.0229(3) 0.0212(4) 0.0190(3) -0.0038(3) 0.0013(3) -0.0002(3)
O2 0.0325(11) 0.0496(14) 0.0216(10) 0.0077(10) -0.0016(8) -0.0007(9)
N1 0.0246(12) 0.0240(13) 0.0228(11) -0.0023(9) -0.0026(9) 0.0034(9)
N2 0.0286(12) 0.0326(14) 0.0239(12) 0.0026(11) 0.0073(10) 0.0057(10)
C1 0.0336(15) 0.0352(17) 0.0232(14) 0.0057(13) 0.0071(12) 0.0025(12)
C2 0.0223(13) 0.0356(17) 0.0271(14) 0.0028(12) -0.0032(11) -0.0072(12)
C3 0.0221(13) 0.0255(15) 0.0226(13) -0.0037(11) 0.0011(10) 0.0012(11)
C4 0.0190(13) 0.0439(19) 0.0262(14) 0.0083(13) 0.0029(11) 0.0047(13)
C5 0.0433(18) 0.0284(17) 0.0369(16) -0.0081(14) 0.0104(14) -0.0066(13)
C6 0.0455(19) 0.0300(17) 0.0463(19) -0.0158(15) 0.0118(15) 0.0018(14)
C7 0.0343(16) 0.0388(18) 0.0351(16) -0.0100(14) 0.0101(13) 0.0052(14)
C8 0.0392(17) 0.0366(18) 0.0338(16) -0.0004(14) 0.0122(13) -0.0046(14)
C9 0.0339(16) 0.0258(15) 0.0292(15) -0.0034(12) 0.0065(12) -0.0018(12)
C10 0.0275(14) 0.0240(15) 0.0261(14) -0.0027(12) 0.0083(11) -0.0024(11)
C11 0.0275(15) 0.0342(17) 0.0333(15) -0.0068(13) 0.0049(12) -0.0020(13)
C12 0.0291(14) 0.0239(15) 0.0263(14) 0.0022(12) 0.0027(11) 0.0041(11)
C13 0.0360(16) 0.0342(17) 0.0252(14) 0.0053(13) 0.0068(12) 0.0023(12)
C14 0.0364(17) 0.0322(18) 0.0393(17) 0.0052(13) 0.0025(14) -0.0081(14)
C15 0.0429(18) 0.0264(17) 0.065(2) -0.0054(15) 0.0188(17) -0.0093(16)
C16 0.0361(17) 0.0283(17) 0.0503(19) -0.0046(13) 0.0181(15) -0.0004(14)
C17 0.0206(13) 0.0246(14) 0.0201(12) 0.0028(11) -0.0012(10) 0.0018(11)
C18 0.0459(19) 0.0395(19) 0.0352(17) 0.0082(15) -0.0006(14) -0.0095(14)
C19 0.057(2) 0.040(2) 0.051(2) 0.0112(17) 0.0180(18) -0.0098(17)
C20 0.0253(16) 0.0330(18) 0.072(2) 0.0028(13) 0.0122(16) 0.0014(17)
C21 0.0353(17) 0.0356(19) 0.060(2) 0.0011(15) -0.0095(16) 0.0027(16)
C22 0.0418(18) 0.0301(17) 0.0386(17) 0.0036(14) -0.0072(14) -0.0036(14)
C23 0.0334(15) 0.0317(16) 0.0224(13) -0.0085(13) -0.0032(12) -0.0013(12)
C24 0.0260(14) 0.0340(17) 0.0268(14) -0.0033(13) -0.0044(11) 0.0012(12)
C25 0.0342(16) 0.0288(16) 0.0263(14) 0.0049(13) -0.0042(12) 0.0042(12)
C26 0.0376(16) 0.0285(16) 0.0255(14) -0.0026(13) -0.0002(12) 0.0088(12)
C27 0.0184(12) 0.0239(14) 0.0235(14) -0.0009(11) 0.0045(10) -0.0009(11)
C28 0.0252(13) 0.0232(14) 0.0201(13) -0.0035(11) 0.0000(11) 0.0055(11)
C29 0.0297(15) 0.0394(18) 0.0360(16) 0.0138(13) 0.0109(13) 0.0054(14)
C30 0.053(2) 0.046(2) 0.0419(19) 0.0108(17) 0.0197(16) 0.0025(16)
C31 0.056(2) 0.070(3) 0.0370(19) 0.013(2) 0.0255(17) 0.0041(18)
C32 0.0335(17) 0.064(3) 0.0371(18) -0.0055(17) 0.0088(14) 0.0134(17)
C33 0.052(2) 0.048(2) 0.0428(19) -0.0145(18) 0.0128(16) -0.0009(16)
C34 0.0418(18) 0.047(2) 0.0299(16) -0.0063(16) 0.0118(14) -0.0046(14)
C35 0.0227(13) 0.0239(14) 0.0233(13) 0.0020(11) 0.0002(10) 0.0016(11)
C36 0.0269(16) 0.049(2) 0.051(2) -0.0062(15) -0.0004(14) -0.0066(17)
C37 0.0352(18) 0.048(2) 0.053(2) -0.0189(16) 0.0193(16) -0.0132(17)
C38 0.051(2) 0.0358(19) 0.0452(19) -0.0141(16) 0.0244(16) -0.0030(15)
C39 0.0381(17) 0.0308(17) 0.0332(16) -0.0046(14) 0.0137(13) 0.0000(13)
C40 0.0231(13) 0.0219(14) 0.0276(14) -0.0057(11) 0.0065(11) 0.0026(11)
C41 0.0310(15) 0.0248(15) 0.0261(14) 0.0024(12) 0.0044(11) 0.0037(12)
C42 0.0451(18) 0.0358(18) 0.0278(15) 0.0036(14) 0.0029(13) -0.0123(13)
C43 0.0430(18) 0.0320(17) 0.0356(16) -0.0077(14) 0.0006(14) -0.0080(14)
C44 0.0271(14) 0.0342(17) 0.0272(14) -0.0035(12) 0.0022(11) -0.0046(12)
C45 0.0218(13) 0.0265(15) 0.0198(12) -0.0015(11) 0.0026(10) 0.0040(11)
C46 0.0281(15) 0.0389(18) 0.0352(16) 0.0038(13) -0.0027(12) 0.0030(14)
C47 0.0268(16) 0.073(3) 0.0426(19) -0.0025(17) -0.0106(14) 0.0061(18)
C48 0.0390(19) 0.066(3) 0.0314(17) -0.0242(18) -0.0070(14) 0.0009(17)
C49 0.053(2) 0.0343(17) 0.0220(14) -0.0184(15) 0.0051(13) -0.0023(12)
C50 0.0295(14) 0.0314(16) 0.0230(14) -0.0043(12) 0.0014(11) 0.0000(12)
C51 0.0222(13) 0.0184(13) 0.0171(12) 0.0013(10) 0.0017(10) -0.0026(10)
C52 0.0251(14) 0.0253(15) 0.0214(13) 0.0007(11) 0.0013(10) -0.0033(11)
C53 0.0364(16) 0.0329(16) 0.0234(14) 0.0113(13) -0.0050(12) 0.0001(12)
C54 0.0408(17) 0.0276(16) 0.0203(13) 0.0031(13) 0.0033(12) 0.0036(11)
C55 0.0227(13) 0.0249(15) 0.0250(13) 0.0015(11) 0.0038(11) 0.0014(11)
C56 0.0201(13) 0.0243(14) 0.0190(12) -0.0029(11) -0.0022(10) -0.0009(11)
C57 0.0262(14) 0.0297(16) 0.0229(13) 0.0030(12) 0.0004(11) 0.0019(12)
C58 0.0271(15) 0.048(2) 0.0250(14) 0.0004(14) 0.0062(12) -0.0050(13)
C59 0.0337(16) 0.0446(19) 0.0231(14) -0.0138(14) 0.0057(12) 0.0065(13)
C60 0.0377(16) 0.0284(16) 0.0288(15) -0.0117(13) -0.0057(12) 0.0082(12)
C61 0.0263(14) 0.0249(15) 0.0248(14) -0.0040(11) -0.0011(11) 0.0005(11)
B1 0.0204(14) 0.0228(16) 0.0198(14) 0.0003(12) 0.0001(11) 0.0022(12)

loop_
_atom_type_symbol
_atom_type_description
_atom_type_scat_dispersion_real
_atom_type_scat_dispersion_imag
_atom_type_scat_source
C C 0.0033 0.0016 'International Tables Vol C Tables 4.2.6.8 and 6.1.1.4'
B B 0.0013 0.0007 'International Tables Vol C Tables 4.2.6.8 and 6.1.1.4'
N N 0.0061 0.0033 'International Tables Vol C Tables 4.2.6.8 and 6.1.1.4'
O O 0.0106 0.0060 'International Tables Vol C Tables 4.2.6.8 and 6.1.1.4'
P P 0.1023 0.0942 'International Tables Vol C Tables 4.2.6.8 and 6.1.1.4'
Ru Ru -1.2594 0.8363 'International Tables Vol C Tables 4.2.6.8 and 6.1.1.4'
H H 0.0000 0.0000 'International Tables Vol C Tables 4.2.6.8 and 6.1.1.4'

loop_
_geom_angle_atom_site_label_1
_geom_angle_atom_site_label_2
_geom_angle_atom_site_label_3
_geom_angle_site_symmetry_1
_geom_angle_site_symmetry_3
_geom_angle
_geom_angle_publ_flag
C27 Ru1 C28 . . 99.13(10) ?
C27 Ru1 N1 . . 170.45(10) ?
C28 Ru1 N1 . . 90.32(9) ?
C27 Ru1 P3 . . 95.65(8) ?
C28 Ru1 P3 . . 88.95(8) ?
N1 Ru1 P3 . . 83.10(6) ?
C27 Ru1 P1 . . 97.17(8) ?
C28 Ru1 P1 . . 95.24(8) ?
N1 Ru1 P1 . . 83.21(6) ?
P3 Ru1 P1 . . 165.70(3) ?
C10 P1 C35 . . 102.29(12) ?
C10 P1 C26 . . 105.02(13) ?
C35 P1 C26 . . 107.35(13) ?
C10 P1 Ru1 . . 118.84(9) ?
C35 P1 Ru1 . . 120.25(9) ?
C26 P1 Ru1 . . 101.78(10) ?
C40 P3 C3 . . 103.91(12) ?
C40 P3 C23 . . 106.75(13) ?
C3 P3 C23 . . 105.96(13) ?
C40 P3 Ru1 . . 115.32(9) ?
C3 P3 Ru1 . . 121.78(9) ?
C23 P3 Ru1 . . 101.94(10) ?
C25 N1 C24 . . 110.8(2) ?
C25 N1 Ru1 . . 111.82(16) ?
C24 N1 Ru1 . . 111.38(16) ?
C28 N2 C29 . . 177.3(3) ?
C42 C1 C41 . . 120.2(3) ?
C53 C2 C52 . . 120.4(3) ?
C9 C3 C5 . . 119.0(3) ?
C9 C3 P3 . . 120.8(2) ?
C5 C3 P3 . . 120.2(2) ?
C34 C4 C30 . . 118.7(3) ?
C34 C4 C29 . . 122.4(3) ?
C30 C4 C29 . . 118.8(3) ?
C6 C5 C3 . . 120.7(3) ?
C7 C6 C5 . . 120.0(3) ?
C8 C7 C6 . . 119.6(3) ?
C7 C8 C9 . . 120.6(3) ?
C3 C9 C8 . . 120.1(3) ?
C39 C10 C11 . . 118.5(3) ?
C39 C10 P1 . . 123.5(2) ?
C11 C10 P1 . . 118.0(2) ?
C36 C11 C10 . . 120.8(3) ?
C35 C12 C13 . . 120.8(3) ?
C14 C13 C12 . . 120.0(3) ?
C13 C14 C15 . . 119.7(3) ?
C16 C15 C14 . . 120.3(3) ?
C15 C16 C35 . . 120.8(3) ?
C44 C17 C41 . . 114.6(2) ?
C44 C17 B1 . . 124.2(2) ?
C41 C17 B1 . . 120.8(2) ?
C40 C18 C19 . . 120.6(3) ?
C20 C19 C18 . . 120.8(3) ?
C19 C20 C21 . . 119.3(3) ?
C20 C21 C22 . . 120.4(3) ?
C21 C22 C40 . . 121.4(3) ?
C24 C23 P3 . . 108.69(19) ?
N1 C24 C23 . . 110.0(2) ?
N1 C25 C26 . . 110.5(2) ?
C25 C26 P1 . . 109.02(18) ?
O2 C27 Ru1 . . 175.7(2) ?
N2 C28 Ru1 . . 172.2(2) ?
N2 C29 C4 . . 112.3(2) ?
C31 C30 C4 . . 120.0(3) ?
C32 C31 C30 . . 120.7(3) ?
C31 C32 C33 . . 119.8(3) ?
C32 C33 C34 . . 119.7(4) ?
C4 C34 C33 . . 121.0(3) ?
C16 C35 C12 . . 118.3(3) ?
C16 C35 P1 . . 121.3(2) ?
C12 C35 P1 . . 120.4(2) ?
C37 C36 C11 . . 119.5(3) ?
C36 C37 C38 . . 120.8(3) ?
C37 C38 C39 . . 119.7(3) ?
C38 C39 C10 . . 120.7(3) ?
C18 C40 C22 . . 117.6(3) ?
C18 C40 P3 . . 124.8(2) ?
C22 C40 P3 . . 117.4(2) ?
C1 C41 C17 . . 123.1(3) ?
C43 C42 C1 . . 118.8(3) ?
C42 C43 C44 . . 120.2(3) ?
C43 C44 C17 . . 123.1(3) ?
C46 C45 C50 . . 114.9(3) ?
C46 C45 B1 . . 124.2(3) ?
C50 C45 B1 . . 120.6(2) ?
C45 C46 C47 . . 122.6(3) ?
C48 C47 C46 . . 120.3(3) ?
C47 C48 C49 . . 119.3(3) ?
C48 C49 C50 . . 120.0(3) ?
C49 C50 C45 . . 122.9(3) ?
C52 C51 C55 . . 115.2(2) ?
C52 C51 B1 . . 123.8(2) ?
C55 C51 B1 . . 120.9(2) ?
C2 C52 C51 . . 122.5(3) ?
C2 C53 C54 . . 118.8(3) ?
C53 C54 C55 . . 120.3(3) ?
C54 C55 C51 . . 122.8(3) ?
C61 C56 C57 . . 114.9(2) ?
C61 C56 B1 . . 123.6(2) ?
C57 C56 B1 . . 121.0(2) ?
C58 C57 C56 . . 122.7(3) ?
C59 C58 C57 . . 120.0(3) ?
C60 C59 C58 . . 119.3(3) ?
C59 C60 C61 . . 119.7(3) ?
C60 C61 C56 . . 123.4(3) ?
C17 B1 C45 . . 113.0(2) ?
C17 B1 C51 . . 104.1(2) ?
C45 B1 C51 . . 110.3(2) ?
C17 B1 C56 . . 114.2(2) ?
C45 B1 C56 . . 102.8(2) ?
C51 B1 C56 . . 112.7(2) ?

loop_
_geom_bond_atom_site_label_1
_geom_bond_atom_site_label_2
_geom_bond_site_symmetry_2
_geom_bond_distance
_geom_bond_publ_flag
Ru1 C27 . 1.856(3) ?
Ru1 C28 . 2.043(3) ?
Ru1 N1 . 2.189(2) ?
Ru1 P3 . 2.3145(7) ?
Ru1 P1 . 2.3237(7) ?
P1 C10 . 1.824(3) ?
P1 C35 . 1.832(3) ?
P1 C26 . 1.850(3) ?
P3 C40 . 1.821(3) ?
P3 C3 . 1.822(3) ?
P3 C23 . 1.842(3) ?
O2 C27 . 1.149(3) ?
N1 C25 . 1.485(4) ?
N1 C24 . 1.491(3) ?
N2 C28 . 1.147(3) ?
N2 C29 . 1.434(4) ?
C1 C42 . 1.383(4) ?
C1 C41 . 1.388(4) ?
C2 C53 . 1.380(4) ?
C2 C52 . 1.393(4) ?
C3 C9 . 1.387(4) ?
C3 C5 . 1.390(4) ?
C4 C34 . 1.370(5) ?
C4 C30 . 1.385(4) ?
C4 C29 . 1.509(4) ?
C5 C6 . 1.382(4) ?
C6 C7 . 1.381(4) ?
C7 C8 . 1.381(4) ?
C8 C9 . 1.386(4) ?
C10 C39 . 1.394(4) ?
C10 C11 . 1.395(4) ?
C11 C36 . 1.392(4) ?
C12 C35 . 1.388(4) ?
C12 C13 . 1.392(4) ?
C13 C14 . 1.372(4) ?
C14 C15 . 1.381(4) ?
C15 C16 . 1.380(4) ?
C16 C35 . 1.388(4) ?
C17 C44 . 1.397(4) ?
C17 C41 . 1.405(4) ?
C17 B1 . 1.634(4) ?
C18 C40 . 1.384(4) ?
C18 C19 . 1.389(5) ?
C19 C20 . 1.366(5) ?
C20 C21 . 1.371(5) ?
C21 C22 . 1.376(4) ?
C22 C40 . 1.390(4) ?
C23 C24 . 1.515(4) ?
C25 C26 . 1.521(4) ?
C30 C31 . 1.382(5) ?
C31 C32 . 1.360(5) ?
C32 C33 . 1.374(5) ?
C33 C34 . 1.382(4) ?
C36 C37 . 1.382(5) ?
C37 C38 . 1.377(5) ?
C38 C39 . 1.393(4) ?
C42 C43 . 1.378(4) ?
C43 C44 . 1.395(4) ?
C45 C46 . 1.394(4) ?
C45 C50 . 1.405(4) ?
C45 B1 . 1.640(4) ?
C46 C47 . 1.398(4) ?
C47 C48 . 1.366(5) ?
C48 C49 . 1.375(5) ?
C49 C50 . 1.389(4) ?
C51 C52 . 1.400(4) ?
C51 C55 . 1.403(4) ?
C51 B1 . 1.646(4) ?
C53 C54 . 1.384(4) ?
C54 C55 . 1.387(4) ?
C56 C61 . 1.395(4) ?
C56 C57 . 1.406(4) ?
C56 B1 . 1.646(4) ?
C57 C58 . 1.394(4) ?
C58 C59 . 1.386(4) ?
C59 C60 . 1.380(4) ?
C60 C61 . 1.393(4) ?

loop_
_geom_torsion_atom_site_label_1
_geom_torsion_atom_site_label_2
_geom_torsion_atom_site_label_3
_geom_torsion_atom_site_label_4
_geom_torsion_site_symmetry_1
_geom_torsion_site_symmetry_2
_geom_torsion_site_symmetry_3
_geom_torsion_site_symmetry_4
_geom_torsion
_geom_torsion_publ_flag
C40 P3 C3 C9 . . . . -140.2(2) ?
C23 P3 C3 C9 . . . . 107.5(2) ?
Ru1 P3 C3 C9 . . . . -8.0(3) ?
C40 P3 C3 C5 . . . . 41.2(3) ?
C23 P3 C3 C5 . . . . -71.1(3) ?
Ru1 P3 C3 C5 . . . . 173.4(2) ?
C9 C3 C5 C6 . . . . -0.8(5) ?
P3 C3 C5 C6 . . . . 177.7(3) ?
C3 C5 C6 C7 . . . . 1.5(5) ?
C5 C6 C7 C8 . . . . -1.2(5) ?
C6 C7 C8 C9 . . . . 0.3(5) ?
C5 C3 C9 C8 . . . . -0.1(4) ?
P3 C3 C9 C8 . . . . -178.6(2) ?
C7 C8 C9 C3 . . . . 0.3(5) ?
C35 P1 C10 C39 . . . . 83.1(3) ?
C26 P1 C10 C39 . . . . -28.9(3) ?
Ru1 P1 C10 C39 . . . . -141.8(2) ?
C35 P1 C10 C11 . . . . -94.8(2) ?
C26 P1 C10 C11 . . . . 153.2(2) ?
Ru1 P1 C10 C11 . . . . 40.3(3) ?
C39 C10 C11 C36 . . . . -0.5(4) ?
P1 C10 C11 C36 . . . . 177.5(2) ?
C35 C12 C13 C14 . . . . 0.5(4) ?
C12 C13 C14 C15 . . . . -0.6(5) ?
C13 C14 C15 C16 . . . . 0.3(5) ?
C14 C15 C16 C35 . . . . 0.2(5) ?
C40 C18 C19 C20 . . . . -0.9(5) ?
C18 C19 C20 C21 . . . . -0.3(5) ?
C19 C20 C21 C22 . . . . 1.3(5) ?
C20 C21 C22 C40 . . . . -1.2(5) ?
C40 P3 C23 C24 . . . . 150.55(19) ?
C3 P3 C23 C24 . . . . -99.1(2) ?
Ru1 P3 C23 C24 . . . . 29.2(2) ?
C25 N1 C24 C23 . . . . 177.6(2) ?
Ru1 N1 C24 C23 . . . . 52.4(2) ?
P3 C23 C24 N1 . . . . -53.4(3) ?
C24 N1 C25 C26 . . . . -176.5(2) ?
Ru1 N1 C25 C26 . . . . -51.6(3) ?
N1 C25 C26 P1 . . . . 51.9(3) ?
C10 P1 C26 C25 . . . . -152.3(2) ?
C35 P1 C26 C25 . . . . 99.4(2) ?
Ru1 P1 C26 C25 . . . . -27.8(2) ?
C34 C4 C29 N2 . . . . -23.4(4) ?
C30 C4 C29 N2 . . . . 159.1(3) ?
C34 C4 C30 C31 . . . . -1.0(5) ?
C29 C4 C30 C31 . . . . 176.7(3) ?
C4 C30 C31 C32 . . . . 0.0(6) ?
C30 C31 C32 C33 . . . . 1.5(6) ?
C31 C32 C33 C34 . . . . -1.9(5) ?
C30 C4 C34 C33 . . . . 0.5(5) ?
C29 C4 C34 C33 . . . . -177.0(3) ?
C32 C33 C34 C4 . . . . 0.9(5) ?
C15 C16 C35 C12 . . . . -0.3(5) ?
C15 C16 C35 P1 . . . . 178.3(3) ?
C13 C12 C35 C16 . . . . 0.0(4) ?
C13 C12 C35 P1 . . . . -178.6(2) ?
C10 P1 C35 C16 . . . . -34.4(3) ?
C26 P1 C35 C16 . . . . 75.9(3) ?
Ru1 P1 C35 C16 . . . . -168.7(2) ?
C10 P1 C35 C12 . . . . 144.2(2) ?
C26 P1 C35 C12 . . . . -105.6(2) ?
Ru1 P1 C35 C12 . . . . 9.9(3) ?
C10 C11 C36 C37 . . . . 0.1(5) ?
C11 C36 C37 C38 . . . . 0.2(5) ?
C36 C37 C38 C39 . . . . -0.3(5) ?
C37 C38 C39 C10 . . . . -0.1(5) ?
C11 C10 C39 C38 . . . . 0.4(4) ?
P1 C10 C39 C38 . . . . -177.4(2) ?
C19 C18 C40 C22 . . . . 1.0(5) ?
C19 C18 C40 P3 . . . . -173.3(3) ?
C21 C22 C40 C18 . . . . 0.1(5) ?
C21 C22 C40 P3 . . . . 174.8(3) ?
C3 P3 C40 C18 . . . . -114.6(3) ?
C23 P3 C40 C18 . . . . -2.9(3) ?
Ru1 P3 C40 C18 . . . . 109.6(3) ?
C3 P3 C40 C22 . . . . 71.1(2) ?
C23 P3 C40 C22 . . . . -177.2(2) ?
Ru1 P3 C40 C22 . . . . -64.8(2) ?
C42 C1 C41 C17 . . . . -0.7(4) ?
C44 C17 C41 C1 . . . . -0.5(4) ?
B1 C17 C41 C1 . . . . -173.8(2) ?
C41 C1 C42 C43 . . . . 1.2(5) ?
C1 C42 C43 C44 . . . . -0.6(5) ?
C42 C43 C44 C17 . . . . -0.6(5) ?
C41 C17 C44 C43 . . . . 1.2(4) ?
B1 C17 C44 C43 . . . . 174.2(3) ?
C50 C45 C46 C47 . . . . 0.1(4) ?
B1 C45 C46 C47 . . . . -173.4(3) ?
C45 C46 C47 C48 . . . . -0.2(5) ?
C46 C47 C48 C49 . . . . 0.1(5) ?
C47 C48 C49 C50 . . . . 0.0(5) ?
C48 C49 C50 C45 . . . . 0.0(4) ?
C46 C45 C50 C49 . . . . 0.0(4) ?
B1 C45 C50 C49 . . . . 173.8(2) ?
C53 C2 C52 C51 . . . . 1.4(4) ?
C55 C51 C52 C2 . . . . -1.8(4) ?
B1 C51 C52 C2 . . . . -176.9(2) ?
C52 C2 C53 C54 . . . . 0.0(4) ?
C2 C53 C54 C55 . . . . -0.9(4) ?
C53 C54 C55 C51 . . . . 0.4(4) ?
C52 C51 C55 C54 . . . . 0.9(4) ?
B1 C51 C55 C54 . . . . 176.1(2) ?
C61 C56 C57 C58 . . . . -1.1(4) ?
B1 C56 C57 C58 . . . . -174.2(2) ?
C56 C57 C58 C59 . . . . -0.1(4) ?
C57 C58 C59 C60 . . . . 1.0(4) ?
C58 C59 C60 C61 . . . . -0.6(4) ?
C59 C60 C61 C56 . . . . -0.7(4) ?
C57 C56 C61 C60 . . . . 1.5(4) ?
B1 C56 C61 C60 . . . . 174.4(2) ?
C44 C17 B1 C45 . . . . 143.5(3) ?
C41 C17 B1 C45 . . . . -43.8(3) ?
C44 C17 B1 C51 . . . . -96.8(3) ?
C41 C17 B1 C51 . . . . 75.8(3) ?
C44 C17 B1 C56 . . . . 26.5(3) ?
C41 C17 B1 C56 . . . . -160.9(2) ?
C46 C45 B1 C17 . . . . -29.7(4) ?
C50 C45 B1 C17 . . . . 157.2(2) ?
C46 C45 B1 C51 . . . . -145.7(3) ?
C50 C45 B1 C51 . . . . 41.1(3) ?
C46 C45 B1 C56 . . . . 93.9(3) ?
C50 C45 B1 C56 . . . . -79.3(3) ?
C52 C51 B1 C17 . . . . 94.2(3) ?
C55 C51 B1 C17 . . . . -80.6(3) ?
C52 C51 B1 C45 . . . . -144.3(2) ?
C55 C51 B1 C45 . . . . 40.9(3) ?
C52 C51 B1 C56 . . . . -30.0(3) ?
C55 C51 B1 C56 . . . . 155.2(2) ?
C61 C56 B1 C17 . . . . 32.0(3) ?
C57 C56 B1 C17 . . . . -155.6(2) ?
C61 C56 B1 C45 . . . . -90.8(3) ?
C57 C56 B1 C45 . . . . 81.7(3) ?
C61 C56 B1 C51 . . . . 150.4(2) ?
C57 C56 B1 C51 . . . . -37.1(3) ?
